data_7002319
loop_
_publ_author_name
'Rich, Jordi'
'Rodr\'iguez, Montserrat'
'Romero, Isabel'
'Vaquer, Lydia'
'Sala, Xavier'
'Llobet, Antoni'
'Corbella, Montserrat'
'Collomb, Marie-No\"elle'
'Fontrodona, Xavier'

_publ_section_title
;
 Mn(ii) complexes containing the polypyridylic chiral ligand
 (&#x2212;)-pinene[5,6]bipyridine. Catalysts for oxidation reactions
;
_journal_issue 38
_journal_name_full 'Dalton Transactions'
_journal_page_first 8117
_journal_page_last 8126
_journal_paper_doi 10.1039/b906435d
_journal_year 2009
_chemical_absolute_configuration ad
_chemical_formula_moiety 'C34 H38 Mn N5 O4, N O3, 2(OH2)'
_chemical_formula_sum 'C34 H42 Mn N6 O9'
_chemical_formula_weight 733.68
_chemical_name_systematic
;
?
;
_space_group_IT_number 19
_symmetry_cell_setting orthorhombic
_symmetry_space_group_name_Hall 'P 2ac 2ab'
_symmetry_space_group_name_H-M 'P 21 21 21'
_atom_sites_solution_hydrogens geom
_atom_sites_solution_primary direct
_atom_sites_solution_secondary difmap
_audit_creation_method SHELXL-97
_cell_angle_alpha 90.00
_cell_angle_beta 90.00
_cell_angle_gamma 90.00
_cell_formula_units_Z 4
_cell_length_a 8.953(7)
_cell_length_b 12.691(10)
_cell_length_c 31.31(2)
_cell_measurement_temperature 300(2)
_cell_volume 3558(5)
_computing_cell_refinement 'BRUKER SMART'
_computing_data_collection 'BRUKER SMART'
_computing_data_reduction 'BRUKER SAINT'
_computing_structure_refinement 'SHELXL-97 (Sheldrick, 1997)'
_computing_structure_solution 'SHELXS-97 (Sheldrick, 1990)'
_diffrn_ambient_temperature 300(2)
_diffrn_measured_fraction_theta_full 'ACTA 50'
_diffrn_measured_fraction_theta_max 0.974
_diffrn_measurement_device_type 'ccd area detector'
_diffrn_measurement_method 'phi and omega scans'
_diffrn_radiation_monochromator graphite
_diffrn_radiation_source 'fine-focus sealed tube'
_diffrn_radiation_type MoK\a
_diffrn_radiation_wavelength 0.71073
_diffrn_reflns_av_R_equivalents 0.3152
_diffrn_reflns_av_sigmaI/netI 0.4210
_diffrn_reflns_limit_h_max 11
_diffrn_reflns_limit_h_min -11
_diffrn_reflns_limit_k_max 17
_diffrn_reflns_limit_k_min -17
_diffrn_reflns_limit_l_max 41
_diffrn_reflns_limit_l_min -41
_diffrn_reflns_number 55797
_diffrn_reflns_theta_full 'ACTA 50'
_diffrn_reflns_theta_max 28.81
_diffrn_reflns_theta_min 2.07
_exptl_absorpt_coefficient_mu 0.433
_exptl_absorpt_correction_type none
_exptl_crystal_colour colorless
_exptl_crystal_density_diffrn 1.370
_exptl_crystal_density_method 'not measured'
_exptl_crystal_description block
_exptl_crystal_F_000 1540
_exptl_crystal_size_max 0.3
_exptl_crystal_size_mid 0.2
_exptl_crystal_size_min 0.1
_refine_diff_density_max 0.218
_refine_diff_density_min -0.481
_refine_diff_density_rms 0.054
_refine_ls_abs_structure_details 'Flack H D (1983), Acta Cryst. A39, 876-881'
_refine_ls_abs_structure_Flack 0.03(3)
_refine_ls_extinction_method none
_refine_ls_goodness_of_fit_ref 0.761
_refine_ls_hydrogen_treatment constr
_refine_ls_matrix_type full
_refine_ls_number_parameters 456
_refine_ls_number_reflns 8934
_refine_ls_number_restraints 0
_refine_ls_restrained_S_all 0.761
_refine_ls_R_factor_all 0.2931
_refine_ls_R_factor_gt 0.0546
_refine_ls_shift/su_max 0.000
_refine_ls_shift/su_mean 0.000
_refine_ls_structure_factor_coef Fsqd
_refine_ls_weighting_details 'calc w=1/[\s^2^(Fo^2^)+(0.0520P)^2^+0.0000P] where P=(Fo^2^+2Fc^2^)/3'
_refine_ls_weighting_scheme calc
_refine_ls_wR_factor_gt 0.1020
_refine_ls_wR_factor_ref 0.1461
_reflns_number_gt 2416
_reflns_number_total 8934
_reflns_threshold_expression >2sigma(I)
_cod_data_source_file b906435d.txt
_cod_data_source_block 720647
_cod_depositor_comments
;
The following automatic conversions were performed:
'_symmetry_cell_setting' value 'Orthorhombic' changed to 'orthorhombic'
according to '/home/saulius/struct/CIF-dictionaries/cif_core.dic'
dictionary named 'cif_core.dic' version 2.4.1 from 2010-06-29.

Automatic conversion script
Id: cif_fix_enum 1527 2010-12-29 10:47:43Z saulius 
;
_cod_original_sg_symbol_H-M P212121
_cod_database_code 7002319

loop_
_symmetry_equiv_pos_as_xyz
'x, y, z'
'-x+1/2, -y, z+1/2'
'-x, y+1/2, -z+1/2'
'x+1/2, -y+1/2, -z'

loop_
_atom_site_label
_atom_site_type_symbol
_atom_site_fract_x
_atom_site_fract_y
_atom_site_fract_z
_atom_site_U_iso_or_equiv
_atom_site_adp_type
_atom_site_occupancy
_atom_site_symmetry_multiplicity
_atom_site_calc_flag
_atom_site_refinement_flags
_atom_site_disorder_assembly
_atom_site_disorder_group
Mn1 Mn 0.66663(10) 0.69638(7) 0.13529(3) 0.0490(3) Uani 1 1 d . . .
O1 O 0.7836(4) 0.7422(3) 0.19361(12) 0.0617(13) Uani 1 1 d . . .
H1B H 0.7823 0.8066 0.1959 0.074 Uiso 1 1 calc R . .
H1C H 0.7717 0.6996 0.2236 0.074 Uiso 1 1 d R . .
N1 N 0.5527(7) 0.8903(6) 0.0912(2) 0.0682(18) Uani 1 1 d . . .
C1 C 0.9725(8) 0.8121(6) 0.1138(2) 0.0660(19) Uani 1 1 d . . .
H1A H 0.9475 0.8501 0.1381 0.079 Uiso 1 1 calc R . .
O2 O 0.6231(5) 0.8699(4) 0.12465(16) 0.0762(15) Uani 1 1 d . . .
N2 N 0.8804(5) 0.7341(4) 0.10059(17) 0.0547(15) Uani 1 1 d . . .
C2 C 1.1052(8) 0.8379(6) 0.0917(2) 0.070(2) Uani 1 1 d . . .
H2A H 1.1689 0.8902 0.1017 0.084 Uiso 1 1 calc R . .
N3 N 0.6682(6) 0.6061(4) 0.06988(14) 0.0479(12) Uani 1 1 d . . .
O3 O 0.5258(6) 0.9825(4) 0.08135(16) 0.101(2) Uani 1 1 d . . .
C3 C 1.1369(8) 0.7834(6) 0.0551(2) 0.068(2) Uani 1 1 d . . .
H3A H 1.2247 0.7976 0.0403 0.082 Uiso 1 1 calc R . .
N4 N 0.4496(5) 0.6883(4) 0.17106(15) 0.0480(13) Uani 1 1 d . . .
O4 O 0.5109(6) 0.8165(5) 0.06852(19) 0.112(2) Uani 1 1 d . . .
C4 C 1.0406(7) 0.7081(6) 0.0400(2) 0.0624(19) Uani 1 1 d . . .
H4A H 1.0599 0.6737 0.0144 0.075 Uiso 1 1 calc R . .
N5 N 0.6489(6) 0.5316(3) 0.16700(15) 0.0474(13) Uani 1 1 d . . .
C5 C 0.9135(7) 0.6836(5) 0.0637(2) 0.0509(17) Uani 1 1 d . . .
C6 C 0.7990(7) 0.6048(5) 0.0478(2) 0.0486(17) Uani 1 1 d . . .
C7 C 0.8243(7) 0.5424(5) 0.0130(2) 0.0519(17) Uani 1 1 d . . .
H7A H 0.9185 0.5403 0.0004 0.062 Uiso 1 1 calc R . .
C8 C 0.7084(8) 0.4824(5) -0.0036(2) 0.062(2) Uani 1 1 d . . .
H8A H 0.7241 0.4392 -0.0272 0.075 Uiso 1 1 calc R . .
C9 C 0.5677(8) 0.4877(5) 0.0157(2) 0.0521(17) Uani 1 1 d . . .
C10 C 0.4274(8) 0.4423(5) -0.0022(2) 0.0645(19) Uani 1 1 d . . .
H10A H 0.4377 0.4050 -0.0295 0.077 Uiso 1 1 calc R . .
C11 C 0.3071(7) 0.5296(5) -0.0009(2) 0.0660(19) Uani 1 1 d . . .
H11A H 0.2217 0.5167 -0.0192 0.079 Uiso 1 1 calc R . .
H11B H 0.3457 0.6004 -0.0047 0.079 Uiso 1 1 calc R . .
C12 C 0.2836(7) 0.4967(5) 0.0466(2) 0.0583(19) Uani 1 1 d . . .
H12A H 0.1805 0.5014 0.0569 0.070 Uiso 1 1 calc R . .
C13 C 0.3360(9) 0.3834(5) 0.0333(2) 0.0634(18) Uani 1 1 d . . .
C14 C 0.4016(6) 0.5507(5) 0.07513(19) 0.0531(18) Uani 1 1 d . . .
H14A H 0.3725 0.6232 0.0804 0.064 Uiso 1 1 calc R . .
H14B H 0.4074 0.5146 0.1024 0.064 Uiso 1 1 calc R . .
C15 C 0.5543(8) 0.5482(5) 0.0532(2) 0.0506(17) Uani 1 1 d . . .
C16 C 0.2032(8) 0.3200(5) 0.0135(2) 0.096(3) Uani 1 1 d . . .
H16A H 0.2380 0.2522 0.0042 0.145 Uiso 1 1 calc R . .
H16B H 0.1637 0.3580 -0.0105 0.145 Uiso 1 1 calc R . .
H16C H 0.1263 0.3111 0.0345 0.145 Uiso 1 1 calc R . .
C17 C 0.4167(7) 0.3150(6) 0.0658(2) 0.087(2) Uani 1 1 d . . .
H17A H 0.4513 0.2518 0.0522 0.130 Uiso 1 1 calc R . .
H17B H 0.3494 0.2971 0.0885 0.130 Uiso 1 1 calc R . .
H17C H 0.5003 0.3530 0.0772 0.130 Uiso 1 1 calc R . .
C18 C 0.3591(8) 0.7703(5) 0.1764(2) 0.0624(19) Uani 1 1 d . . .
H18A H 0.3886 0.8351 0.1653 0.075 Uiso 1 1 calc R . .
C19 C 0.2214(7) 0.7646(6) 0.1978(2) 0.069(2) Uani 1 1 d . . .
H19A H 0.1624 0.8240 0.2020 0.083 Uiso 1 1 calc R . .
C20 C 0.1780(9) 0.6671(7) 0.2122(2) 0.070(2) Uani 1 1 d . . .
H20A H 0.0844 0.6588 0.2246 0.084 Uiso 1 1 calc R . .
C21 C 0.2700(7) 0.5831(6) 0.2085(2) 0.062(2) Uani 1 1 d . . .
H21A H 0.2418 0.5180 0.2195 0.075 Uiso 1 1 calc R . .
C22 C 0.4064(8) 0.5947(5) 0.1883(2) 0.0500(18) Uani 1 1 d . . .
C23 C 0.5165(7) 0.5088(5) 0.18529(19) 0.0443(16) Uani 1 1 d . . .
C24 C 0.4875(7) 0.4111(6) 0.2017(2) 0.069(2) Uani 1 1 d . . .
H24A H 0.3950 0.3974 0.2140 0.082 Uiso 1 1 calc R . .
C25 C 0.5954(8) 0.3314(5) 0.2003(2) 0.063(2) Uani 1 1 d . . .
H25A H 0.5748 0.2641 0.2105 0.076 Uiso 1 1 calc R . .
C26 C 0.7334(8) 0.3558(5) 0.1833(2) 0.0535(19) Uani 1 1 d . . .
C27 C 0.8616(8) 0.2799(5) 0.18183(19) 0.0617(19) Uani 1 1 d . . .
H27A H 0.8448 0.2106 0.1948 0.074 Uiso 1 1 calc R . .
C28 C 1.0030(7) 0.3425(5) 0.1976(2) 0.066(2) Uani 1 1 d . . .
H28A H 0.9820 0.3955 0.2191 0.079 Uiso 1 1 calc R . .
H28B H 1.0867 0.2984 0.2059 0.079 Uiso 1 1 calc R . .
C29 C 1.0119(7) 0.3860(5) 0.1512(2) 0.063(2) Uani 1 1 d . . .
H29A H 1.1131 0.3976 0.1402 0.075 Uiso 1 1 calc R . .
C30 C 0.9344(7) 0.2803(5) 0.1360(2) 0.0596(17) Uani 1 1 d . . .
C31 C 0.9069(7) 0.4795(5) 0.1472(2) 0.0579(19) Uani 1 1 d . . .
H31A H 0.9503 0.5399 0.1616 0.069 Uiso 1 1 calc R . .
H31B H 0.8947 0.4975 0.1173 0.069 Uiso 1 1 calc R . .
C32 C 0.7560(7) 0.4557(6) 0.16644(19) 0.0510(18) Uani 1 1 d . . .
C33 C 0.8313(8) 0.2847(5) 0.09728(19) 0.086(2) Uani 1 1 d . . .
H33A H 0.8891 0.2985 0.0721 0.129 Uiso 1 1 calc R . .
H33B H 0.7592 0.3399 0.1011 0.129 Uiso 1 1 calc R . .
H33C H 0.7805 0.2185 0.0942 0.129 Uiso 1 1 calc R . .
C34 C 1.0454(7) 0.1886(5) 0.1294(2) 0.078(2) Uani 1 1 d . . .
H34A H 1.0936 0.1961 0.1022 0.117 Uiso 1 1 calc R . .
H34B H 0.9924 0.1228 0.1303 0.117 Uiso 1 1 calc R . .
H34C H 1.1191 0.1898 0.1516 0.117 Uiso 1 1 calc R . .
O2S O 0.3274(6) 0.1396(4) 0.23230(16) 0.0960(17) Uani 1 1 d . . .
N1S N 0.2370(9) 0.0710(6) 0.2185(2) 0.076(2) Uani 1 1 d . . .
O1S O 0.2740(6) 0.0158(4) 0.1882(2) 0.115(2) Uani 1 1 d . . .
O3S O 0.1126(6) 0.0652(4) 0.23492(17) 0.0902(18) Uani 1 1 d . . .
O1W O 0.8573(5) 0.9517(3) 0.20456(13) 0.0810(14) Uani 1 1 d . . .
O2W O 0.6097(5) 1.0662(4) 0.17601(19) 0.116(2) Uani 1 1 d . . .

loop_
_atom_site_aniso_label
_atom_site_aniso_U_11
_atom_site_aniso_U_22
_atom_site_aniso_U_33
_atom_site_aniso_U_23
_atom_site_aniso_U_13
_atom_site_aniso_U_12
Mn1 0.0455(5) 0.0515(6) 0.0500(5) -0.0026(5) 0.0034(6) -0.0043(6)
O1 0.069(3) 0.056(3) 0.061(3) -0.001(2) -0.004(2) -0.008(2)
N1 0.069(5) 0.079(6) 0.057(5) -0.003(5) 0.008(4) 0.000(5)
C1 0.063(5) 0.072(5) 0.063(5) 0.000(4) 0.003(4) -0.014(5)
O2 0.069(4) 0.086(4) 0.074(4) 0.005(3) -0.008(3) 0.008(3)
N2 0.047(4) 0.062(4) 0.055(4) -0.001(3) 0.000(3) -0.014(3)
C2 0.052(5) 0.077(6) 0.081(6) -0.009(5) -0.005(4) -0.022(4)
N3 0.040(3) 0.052(3) 0.052(3) 0.011(3) 0.002(3) 0.002(3)
O3 0.140(5) 0.064(4) 0.100(5) 0.018(3) -0.005(4) 0.027(4)
C3 0.055(5) 0.062(5) 0.088(6) 0.016(4) 0.012(5) -0.010(5)
N4 0.047(3) 0.044(3) 0.053(3) -0.008(3) 0.010(3) 0.004(3)
O4 0.112(5) 0.103(5) 0.121(5) -0.041(4) -0.023(4) -0.004(4)
C4 0.056(5) 0.074(5) 0.057(4) 0.007(4) 0.019(4) -0.001(5)
N5 0.051(4) 0.041(3) 0.049(3) 0.001(3) -0.002(3) 0.003(3)
C5 0.050(4) 0.051(4) 0.052(5) 0.015(4) -0.002(4) 0.011(4)
C6 0.055(5) 0.047(4) 0.044(4) 0.008(4) 0.004(4) 0.006(4)
C7 0.045(4) 0.054(4) 0.057(5) -0.002(4) 0.017(4) 0.000(4)
C8 0.080(6) 0.044(4) 0.062(5) 0.002(4) 0.005(5) 0.007(4)
C9 0.059(5) 0.049(4) 0.049(5) -0.010(4) 0.007(4) 0.000(4)
C10 0.080(5) 0.066(5) 0.048(5) -0.011(4) -0.001(4) -0.007(5)
C11 0.057(5) 0.065(5) 0.075(5) 0.006(4) -0.006(4) -0.001(4)
C12 0.049(5) 0.070(5) 0.056(5) -0.007(4) 0.002(4) 0.001(4)
C13 0.069(5) 0.062(5) 0.059(5) 0.000(4) 0.006(5) -0.010(5)
C14 0.040(4) 0.063(5) 0.056(4) -0.008(4) 0.012(4) -0.005(4)
C15 0.052(5) 0.048(4) 0.052(5) 0.007(4) 0.004(4) 0.003(4)
C16 0.094(6) 0.086(6) 0.109(6) -0.030(5) -0.002(5) -0.036(5)
C17 0.074(5) 0.084(6) 0.103(6) 0.012(5) 0.007(5) -0.002(5)
C18 0.060(5) 0.063(5) 0.064(5) 0.005(4) 0.007(4) -0.009(4)
C19 0.047(5) 0.081(6) 0.079(6) -0.021(5) -0.002(4) 0.014(4)
C20 0.055(5) 0.086(6) 0.070(5) -0.004(4) 0.003(5) -0.015(6)
C21 0.047(4) 0.077(6) 0.063(5) -0.006(4) 0.015(4) 0.004(4)
C22 0.053(4) 0.037(4) 0.060(5) 0.001(4) 0.008(4) -0.008(4)
C23 0.048(5) 0.038(4) 0.047(4) 0.006(3) 0.006(4) -0.004(4)
C24 0.051(4) 0.062(5) 0.093(6) 0.009(5) 0.012(4) 0.007(4)
C25 0.071(5) 0.045(5) 0.073(5) 0.006(4) 0.009(4) -0.015(4)
C26 0.055(5) 0.056(5) 0.049(5) 0.005(4) 0.002(4) -0.005(4)
C27 0.077(5) 0.047(4) 0.060(5) 0.006(3) 0.011(4) 0.015(4)
C28 0.070(5) 0.059(5) 0.069(5) 0.008(4) -0.008(4) 0.006(4)
C29 0.055(5) 0.073(5) 0.061(5) 0.008(4) 0.005(4) 0.013(4)
C30 0.067(4) 0.055(5) 0.057(4) 0.000(4) -0.009(4) 0.011(4)
C31 0.049(4) 0.056(4) 0.069(5) 0.004(4) 0.009(4) 0.003(4)
C32 0.059(5) 0.045(5) 0.049(4) 0.004(4) 0.000(4) -0.008(4)
C33 0.094(6) 0.090(6) 0.074(5) -0.017(4) -0.018(5) 0.026(6)
C34 0.086(5) 0.074(5) 0.073(5) -0.003(5) 0.006(4) 0.021(4)
O2S 0.083(4) 0.110(4) 0.095(4) -0.003(3) 0.006(4) -0.015(4)
N1S 0.099(6) 0.061(5) 0.069(6) 0.010(4) 0.001(5) 0.014(5)
O1S 0.145(6) 0.085(4) 0.114(5) -0.033(4) 0.019(4) 0.033(4)
O3S 0.072(4) 0.105(4) 0.094(4) -0.003(3) 0.018(3) -0.001(4)
O1W 0.099(4) 0.065(3) 0.079(3) -0.008(2) -0.008(3) -0.005(3)
O2W 0.079(4) 0.096(4) 0.172(5) -0.049(4) -0.011(4) 0.004(3)

loop_
_atom_type_symbol
_atom_type_description
_atom_type_scat_dispersion_real
_atom_type_scat_dispersion_imag
_atom_type_scat_source
C C 0.0033 0.0016 'International Tables Vol C Tables 4.2.6.8 and 6.1.1.4'
H H 0.0000 0.0000 'International Tables Vol C Tables 4.2.6.8 and 6.1.1.4'
N N 0.0061 0.0033 'International Tables Vol C Tables 4.2.6.8 and 6.1.1.4'
O O 0.0106 0.0060 'International Tables Vol C Tables 4.2.6.8 and 6.1.1.4'
Mn Mn 0.3368 0.7283 'International Tables Vol C Tables 4.2.6.8 and 6.1.1.4'

loop_
_geom_angle_atom_site_label_1
_geom_angle_atom_site_label_2
_geom_angle_atom_site_label_3
_geom_angle
_geom_angle_site_symmetry_1
_geom_angle_site_symmetry_3
_geom_angle_publ_flag
O1 Mn1 N4 90.57(16) . . ?
O1 Mn1 N2 86.53(18) . . ?
N4 Mn1 N2 170.4(2) . . ?
O1 Mn1 O2 86.93(17) . . ?
N4 Mn1 O2 88.23(18) . . ?
N2 Mn1 O2 82.45(17) . . ?
O1 Mn1 N5 85.12(16) . . ?
N4 Mn1 N5 71.7(2) . . ?
N2 Mn1 N5 117.12(19) . . ?
O2 Mn1 N5 158.28(18) . . ?
O1 Mn1 N3 148.99(17) . . ?
N4 Mn1 N3 114.71(19) . . ?
N2 Mn1 N3 71.2(2) . . ?
O2 Mn1 N3 110.35(17) . . ?
N5 Mn1 N3 86.22(16) . . ?
O4 N1 O3 121.2(8) . . ?
O4 N1 O2 118.6(8) . . ?
O3 N1 O2 120.2(7) . . ?
N2 C1 C2 122.2(6) . . ?
N1 O2 Mn1 114.3(5) . . ?
C5 N2 C1 118.2(5) . . ?
C5 N2 Mn1 119.8(4) . . ?
C1 N2 Mn1 121.7(4) . . ?
C3 C2 C1 117.9(7) . . ?
C6 N3 C15 116.4(5) . . ?
C6 N3 Mn1 117.0(4) . . ?
C15 N3 Mn1 126.4(4) . . ?
C2 C3 C4 120.7(6) . . ?
C18 N4 C22 117.5(5) . . ?
C18 N4 Mn1 123.6(4) . . ?
C22 N4 Mn1 118.9(4) . . ?
C3 C4 C5 119.1(6) . . ?
C23 N5 C32 118.4(5) . . ?
C23 N5 Mn1 115.8(4) . . ?
C32 N5 Mn1 125.8(5) . . ?
N2 C5 C4 121.8(6) . . ?
N2 C5 C6 116.4(6) . . ?
C4 C5 C6 121.7(7) . . ?
N3 C6 C7 123.8(6) . . ?
N3 C6 C5 114.1(6) . . ?
C7 C6 C5 122.1(6) . . ?
C6 C7 C8 119.4(6) . . ?
C7 C8 C9 119.1(6) . . ?
C8 C9 C15 117.6(7) . . ?
C8 C9 C10 125.2(6) . . ?
C15 C9 C10 116.9(6) . . ?
C9 C10 C11 107.5(5) . . ?
C9 C10 C13 110.9(5) . . ?
C11 C10 C13 87.7(5) . . ?
C10 C11 C12 85.8(5) . . ?
C14 C12 C11 109.9(5) . . ?
C14 C12 C13 110.8(5) . . ?
C11 C12 C13 87.3(5) . . ?
C17 C13 C16 109.5(6) . . ?
C17 C13 C12 119.2(6) . . ?
C16 C13 C12 110.4(6) . . ?
C17 C13 C10 119.9(6) . . ?
C16 C13 C10 111.1(6) . . ?
C12 C13 C10 84.6(5) . . ?
C15 C14 C12 110.0(5) . . ?
N3 C15 C9 123.4(6) . . ?
N3 C15 C14 119.1(6) . . ?
C9 C15 C14 117.5(6) . . ?
N4 C18 C19 123.6(6) . . ?
C20 C19 C18 116.9(7) . . ?
C21 C20 C19 120.7(7) . . ?
C20 C21 C22 119.5(7) . . ?
N4 C22 C21 121.7(6) . . ?
N4 C22 C23 115.6(6) . . ?
C21 C22 C23 122.7(7) . . ?
N5 C23 C24 121.4(6) . . ?
N5 C23 C22 117.2(6) . . ?
C24 C23 C22 121.4(6) . . ?
C23 C24 C25 120.9(6) . . ?
C26 C25 C24 117.9(6) . . ?
C25 C26 C32 118.8(6) . . ?
C25 C26 C27 123.6(6) . . ?
C32 C26 C27 117.6(6) . . ?
C26 C27 C28 106.4(5) . . ?
C26 C27 C30 109.9(5) . . ?
C28 C27 C30 87.3(5) . . ?
C29 C28 C27 85.8(5) . . ?
C31 C29 C28 108.7(5) . . ?
C31 C29 C30 111.5(5) . . ?
C28 C29 C30 87.6(5) . . ?
C33 C30 C34 108.1(6) . . ?
C33 C30 C27 118.3(5) . . ?
C34 C30 C27 112.6(5) . . ?
C33 C30 C29 118.2(5) . . ?
C34 C30 C29 113.4(5) . . ?
C27 C30 C29 84.9(5) . . ?
C32 C31 C29 111.4(5) . . ?
N5 C32 C26 122.6(6) . . ?
N5 C32 C31 119.7(6) . . ?
C26 C32 C31 117.7(6) . . ?
O1S N1S O3S 122.3(9) . . ?
O1S N1S O2S 119.0(8) . . ?
O3S N1S O2S 118.6(8) . . ?

loop_
_geom_bond_atom_site_label_1
_geom_bond_atom_site_label_2
_geom_bond_distance
_geom_bond_site_symmetry_2
_geom_bond_publ_flag
Mn1 O1 2.184(4) . ?
Mn1 N4 2.246(5) . ?
Mn1 N2 2.252(5) . ?
Mn1 O2 2.261(5) . ?
Mn1 N5 2.321(5) . ?
Mn1 N3 2.347(5) . ?
N1 O4 1.233(7) . ?
N1 O3 1.234(7) . ?
N1 O2 1.251(7) . ?
C1 N2 1.353(7) . ?
C1 C2 1.413(8) . ?
N2 C5 1.353(7) . ?
C2 C3 1.368(8) . ?
N3 C6 1.359(7) . ?
N3 C15 1.361(7) . ?
C3 C4 1.371(8) . ?
N4 C18 1.330(7) . ?
N4 C22 1.360(7) . ?
C4 C5 1.393(8) . ?
N5 C23 1.348(7) . ?
N5 C32 1.359(7) . ?
C5 C6 1.516(8) . ?
C6 C7 1.368(8) . ?
C7 C8 1.388(8) . ?
C8 C9 1.399(8) . ?
C9 C15 1.407(8) . ?
C9 C10 1.492(8) . ?
C10 C11 1.545(8) . ?
C10 C13 1.570(8) . ?
C11 C12 1.558(8) . ?
C12 C14 1.545(7) . ?
C12 C13 1.568(8) . ?
C13 C17 1.520(8) . ?
C13 C16 1.564(9) . ?
C14 C15 1.530(8) . ?
C18 C19 1.405(8) . ?
C19 C20 1.374(8) . ?
C20 C21 1.352(8) . ?
C21 C22 1.385(8) . ?
C22 C23 1.471(8) . ?
C23 C24 1.368(8) . ?
C24 C25 1.399(8) . ?
C25 C26 1.381(8) . ?
C26 C32 1.388(8) . ?
C26 C27 1.500(8) . ?
C27 C28 1.575(8) . ?
C27 C30 1.576(8) . ?
C28 C29 1.559(8) . ?
C29 C31 1.519(8) . ?
C29 C30 1.583(8) . ?
C30 C33 1.525(8) . ?
C30 C34 1.545(8) . ?
C31 C32 1.510(7) . ?
O2S N1S 1.265(8) . ?
N1S O1S 1.225(7) . ?
N1S O3S 1.229(7) . ?

loop_
_geom_torsion_atom_site_label_1
_geom_torsion_atom_site_label_2
_geom_torsion_atom_site_label_3
_geom_torsion_atom_site_label_4
_geom_torsion
_geom_torsion_site_symmetry_1
_geom_torsion_site_symmetry_2
_geom_torsion_site_symmetry_3
_geom_torsion_site_symmetry_4
_geom_torsion_publ_flag
O4 N1 O2 Mn1 2.2(8) . . . . ?
O3 N1 O2 Mn1 -178.1(5) . . . . ?
O1 Mn1 O2 N1 179.1(4) . . . . ?
N4 Mn1 O2 N1 -90.3(4) . . . . ?
N2 Mn1 O2 N1 92.2(4) . . . . ?
N5 Mn1 O2 N1 -112.3(6) . . . . ?
N3 Mn1 O2 N1 25.5(5) . . . . ?
C2 C1 N2 C5 -3.8(9) . . . . ?
C2 C1 N2 Mn1 -178.6(5) . . . . ?
O1 Mn1 N2 C5 152.1(4) . . . . ?
N4 Mn1 N2 C5 -135.3(10) . . . . ?
O2 Mn1 N2 C5 -120.6(5) . . . . ?
N5 Mn1 N2 C5 69.3(5) . . . . ?
N3 Mn1 N2 C5 -6.0(4) . . . . ?
O1 Mn1 N2 C1 -33.3(5) . . . . ?
N4 Mn1 N2 C1 39.4(13) . . . . ?
O2 Mn1 N2 C1 54.1(5) . . . . ?
N5 Mn1 N2 C1 -116.0(5) . . . . ?
N3 Mn1 N2 C1 168.7(5) . . . . ?
N2 C1 C2 C3 2.2(10) . . . . ?
O1 Mn1 N3 C6 -35.4(5) . . . . ?
N4 Mn1 N3 C6 -177.2(4) . . . . ?
N2 Mn1 N3 C6 11.0(4) . . . . ?
O2 Mn1 N3 C6 85.0(4) . . . . ?
N5 Mn1 N3 C6 -109.4(4) . . . . ?
O1 Mn1 N3 C15 139.4(4) . . . . ?
N4 Mn1 N3 C15 -2.5(5) . . . . ?
N2 Mn1 N3 C15 -174.3(5) . . . . ?
O2 Mn1 N3 C15 -100.2(5) . . . . ?
N5 Mn1 N3 C15 65.3(5) . . . . ?
C1 C2 C3 C4 1.5(10) . . . . ?
O1 Mn1 N4 C18 88.2(5) . . . . ?
N2 Mn1 N4 C18 15.8(14) . . . . ?
O2 Mn1 N4 C18 1.3(5) . . . . ?
N5 Mn1 N4 C18 172.8(5) . . . . ?
N3 Mn1 N4 C18 -110.4(5) . . . . ?
O1 Mn1 N4 C22 -92.2(4) . . . . ?
N2 Mn1 N4 C22 -164.5(10) . . . . ?
O2 Mn1 N4 C22 -179.1(5) . . . . ?
N5 Mn1 N4 C22 -7.5(4) . . . . ?
N3 Mn1 N4 C22 69.3(5) . . . . ?
C2 C3 C4 C5 -3.4(10) . . . . ?
O1 Mn1 N5 C23 100.3(4) . . . . ?
N4 Mn1 N5 C23 8.1(4) . . . . ?
N2 Mn1 N5 C23 -176.1(4) . . . . ?
O2 Mn1 N5 C23 31.4(7) . . . . ?
N3 Mn1 N5 C23 -109.5(4) . . . . ?
O1 Mn1 N5 C32 -83.7(5) . . . . ?
N4 Mn1 N5 C32 -175.9(5) . . . . ?
N2 Mn1 N5 C32 -0.1(5) . . . . ?
O2 Mn1 N5 C32 -152.6(5) . . . . ?
N3 Mn1 N5 C32 66.5(5) . . . . ?
C1 N2 C5 C4 1.9(9) . . . . ?
Mn1 N2 C5 C4 176.8(4) . . . . ?
C1 N2 C5 C6 -173.8(5) . . . . ?
Mn1 N2 C5 C6 1.1(7) . . . . ?
C3 C4 C5 N2 1.7(9) . . . . ?
C3 C4 C5 C6 177.1(5) . . . . ?
C15 N3 C6 C7 -5.9(8) . . . . ?
Mn1 N3 C6 C7 169.3(5) . . . . ?
C15 N3 C6 C5 170.8(5) . . . . ?
Mn1 N3 C6 C5 -14.0(6) . . . . ?
N2 C5 C6 N3 8.8(7) . . . . ?
C4 C5 C6 N3 -167.0(5) . . . . ?
N2 C5 C6 C7 -174.5(5) . . . . ?
C4 C5 C6 C7 9.8(9) . . . . ?
N3 C6 C7 C8 5.2(9) . . . . ?
C5 C6 C7 C8 -171.2(5) . . . . ?
C6 C7 C8 C9 0.5(9) . . . . ?
C7 C8 C9 C15 -4.8(9) . . . . ?
C7 C8 C9 C10 169.5(6) . . . . ?
C8 C9 C10 C11 -130.0(7) . . . . ?
C15 C9 C10 C11 44.4(7) . . . . ?
C8 C9 C10 C13 135.7(7) . . . . ?
C15 C9 C10 C13 -49.9(8) . . . . ?
C9 C10 C11 C12 -82.8(6) . . . . ?
C13 C10 C11 C12 28.4(4) . . . . ?
C10 C11 C12 C14 82.8(5) . . . . ?
C10 C11 C12 C13 -28.4(5) . . . . ?
C14 C12 C13 C17 39.1(8) . . . . ?
C11 C12 C13 C17 149.4(6) . . . . ?
C14 C12 C13 C16 167.2(5) . . . . ?
C11 C12 C13 C16 -82.5(5) . . . . ?
C14 C12 C13 C10 -82.3(6) . . . . ?
C11 C12 C13 C10 28.0(5) . . . . ?
C9 C10 C13 C17 -41.2(8) . . . . ?
C11 C10 C13 C17 -149.0(6) . . . . ?
C9 C10 C13 C16 -170.6(6) . . . . ?
C11 C10 C13 C16 81.6(6) . . . . ?
C9 C10 C13 C12 79.6(6) . . . . ?
C11 C10 C13 C12 -28.2(5) . . . . ?
C11 C12 C14 C15 -41.7(7) . . . . ?
C13 C12 C14 C15 53.1(7) . . . . ?
C6 N3 C15 C9 1.1(8) . . . . ?
Mn1 N3 C15 C9 -173.6(4) . . . . ?
C6 N3 C15 C14 -176.9(5) . . . . ?
Mn1 N3 C15 C14 8.4(7) . . . . ?
C8 C9 C15 N3 4.1(9) . . . . ?
C10 C9 C15 N3 -170.7(6) . . . . ?
C8 C9 C15 C14 -177.9(6) . . . . ?
C10 C9 C15 C14 7.3(8) . . . . ?
C12 C14 C15 N3 169.6(5) . . . . ?
C12 C14 C15 C9 -8.5(8) . . . . ?
C22 N4 C18 C19 -1.5(9) . . . . ?
Mn1 N4 C18 C19 178.2(5) . . . . ?
N4 C18 C19 C20 -2.6(10) . . . . ?
C18 C19 C20 C21 4.8(10) . . . . ?
C19 C20 C21 C22 -3.0(10) . . . . ?
C18 N4 C22 C21 3.5(9) . . . . ?
Mn1 N4 C22 C21 -176.2(5) . . . . ?
C18 N4 C22 C23 -174.2(5) . . . . ?
Mn1 N4 C22 C23 6.1(7) . . . . ?
C20 C21 C22 N4 -1.3(10) . . . . ?
C20 C21 C22 C23 176.2(6) . . . . ?
C32 N5 C23 C24 -2.1(9) . . . . ?
Mn1 N5 C23 C24 174.2(5) . . . . ?
C32 N5 C23 C22 175.7(5) . . . . ?
Mn1 N5 C23 C22 -8.0(7) . . . . ?
N4 C22 C23 N5 1.5(8) . . . . ?
C21 C22 C23 N5 -176.1(6) . . . . ?
N4 C22 C23 C24 179.3(6) . . . . ?
C21 C22 C23 C24 1.7(10) . . . . ?
N5 C23 C24 C25 0.4(10) . . . . ?
C22 C23 C24 C25 -177.3(6) . . . . ?
C23 C24 C25 C26 2.3(10) . . . . ?
C24 C25 C26 C32 -3.3(10) . . . . ?
C24 C25 C26 C27 176.7(6) . . . . ?
C25 C26 C27 C28 -133.9(6) . . . . ?
C32 C26 C27 C28 46.0(7) . . . . ?
C25 C26 C27 C30 133.0(7) . . . . ?
C32 C26 C27 C30 -47.0(8) . . . . ?
C26 C27 C28 C29 -81.6(5) . . . . ?
C30 C27 C28 C29 28.4(4) . . . . ?
C27 C28 C29 C31 83.6(6) . . . . ?
C27 C28 C29 C30 -28.3(4) . . . . ?
C26 C27 C30 C33 -41.0(8) . . . . ?
C28 C27 C30 C33 -147.4(6) . . . . ?
C26 C27 C30 C34 -168.3(5) . . . . ?
C28 C27 C30 C34 85.3(6) . . . . ?
C26 C27 C30 C29 78.5(5) . . . . ?
C28 C27 C30 C29 -28.0(4) . . . . ?
C31 C29 C30 C33 38.6(8) . . . . ?
C28 C29 C30 C33 147.8(6) . . . . ?
C31 C29 C30 C34 166.6(5) . . . . ?
C28 C29 C30 C34 -84.2(6) . . . . ?
C31 C29 C30 C27 -80.9(6) . . . . ?
C28 C29 C30 C27 28.3(4) . . . . ?
C28 C29 C31 C32 -46.6(7) . . . . ?
C30 C29 C31 C32 48.3(7) . . . . ?
C23 N5 C32 C26 1.1(9) . . . . ?
Mn1 N5 C32 C26 -174.8(4) . . . . ?
C23 N5 C32 C31 -178.4(5) . . . . ?
Mn1 N5 C32 C31 5.6(8) . . . . ?
C25 C26 C32 N5 1.6(10) . . . . ?
C27 C26 C32 N5 -178.3(5) . . . . ?
C25 C26 C32 C31 -178.8(6) . . . . ?
C27 C26 C32 C31 1.2(9) . . . . ?
C29 C31 C32 N5 178.0(5) . . . . ?
C29 C31 C32 C26 -1.6(8) . . . . ?
